data_7715046
loop_
_publ_author_name
'Al-Shewiki, Rasha K'
'Weheabby, Saddam'
'Uhlig, Nell'
'Korb, Marcus'
'Pester, Tom'
'Zahn, Stefan'
'Grecchi, S.'
'Mussini, P. R.'
'R&#xfc;ffer, Tobias'
'Lang, Heinrich'

_publ_section_title
;
 Cobalt(III)-containing penta-dentate "helmet"-type phthalogens:
 synthesis, solid-state structures and their thermal and electrochemical
 characterization.
;
_journal_issue 8
_journal_name_full 'Dalton transactions (Cambridge, England : 2003)'
_journal_page_first 3836
_journal_page_last 3854
_journal_paper_doi 10.1039/d3dt03950a
_journal_volume 53
_journal_year 2024
_chemical_formula_moiety 'C8 H5 Cl2 N3'
_chemical_formula_sum 'C8 H5 Cl2 N3'
_chemical_formula_weight 214.05
_space_group_crystal_system monoclinic
_space_group_IT_number 14
_space_group_name_Hall '-P 2ybc'
_space_group_name_H-M_alt 'P 1 21/c 1'
_atom_sites_solution_hydrogens mixed
_audit_creation_method SHELXL-2013
_audit_update_record
;
2023-09-29 deposited with the CCDC.	2024-01-25 downloaded from the CCDC.
;
_cell_angle_alpha 90
_cell_angle_beta 100.951(9)
_cell_angle_gamma 90
_cell_formula_units_Z 4
_cell_length_a 7.4877(7)
_cell_length_b 8.2215(6)
_cell_length_c 14.1340(12)
_cell_measurement_reflns_used 1461
_cell_measurement_temperature 120
_cell_measurement_theta_max 66.7470
_cell_measurement_theta_min 3.1740
_cell_volume 854.25(13)
_computing_cell_refinement 'CrysAlisPro 1.171.40.43a (Rigaku OD, 2019)'
_computing_data_collection 'CrysAlisPro 1.171.40.43a (Rigaku OD, 2019)'
_computing_data_reduction 'CrysAlisPro 1.171.40.43a (Rigaku OD, 2019)'
_computing_structure_refinement 'SHELXL-2013 (Sheldrick, 2013)'
_computing_structure_solution 'SHELXS-2013 (Sheldrick, 2013)'
_diffrn_ambient_temperature 120
_diffrn_measured_fraction_theta_full 0.976
_diffrn_measured_fraction_theta_max 0.977
_diffrn_measurement_device_type 'oxford gemini s'
_diffrn_measurement_method '\w scans'
_diffrn_radiation_type CuK\a
_diffrn_radiation_wavelength 1.54184
_diffrn_reflns_av_R_equivalents 0.0188
_diffrn_reflns_av_unetI/netI 0.0277
_diffrn_reflns_Laue_measured_fraction_full 0.976
_diffrn_reflns_Laue_measured_fraction_max 0.977
_diffrn_reflns_limit_h_max 8
_diffrn_reflns_limit_h_min -5
_diffrn_reflns_limit_k_max 9
_diffrn_reflns_limit_k_min -9
_diffrn_reflns_limit_l_max 13
_diffrn_reflns_limit_l_min -16
_diffrn_reflns_number 2596
_diffrn_reflns_point_group_measured_fraction_full 0.976
_diffrn_reflns_point_group_measured_fraction_max 0.977
_diffrn_reflns_theta_full 66.000
_diffrn_reflns_theta_max 65.970
_diffrn_reflns_theta_min 6.020
_exptl_absorpt_coefficient_mu 6.425
_exptl_absorpt_correction_T_max 1.00000
_exptl_absorpt_correction_T_min 0.66417
_exptl_absorpt_correction_type multi-scan
_exptl_absorpt_process_details
;
CrysAlisPro 1.171.40.43a (Rigaku Oxford Diffraction, 2019)
Empirical absorption correction using spherical harmonics,
 implemented in SCALE3 ABSPACK scaling algorithm.
;
_exptl_crystal_colour colourless
_exptl_crystal_density_diffrn 1.664
_exptl_crystal_description block
_exptl_crystal_F_000 432
_exptl_crystal_size_max 0.24
_exptl_crystal_size_mid 0.18
_exptl_crystal_size_min 0.16
_refine_diff_density_max 0.354
_refine_diff_density_min -0.269
_refine_diff_density_rms 0.072
_refine_ls_extinction_method none
_refine_ls_goodness_of_fit_ref 1.067
_refine_ls_hydrogen_treatment mixed
_refine_ls_matrix_type full
_refine_ls_number_parameters 130
_refine_ls_number_reflns 1454
_refine_ls_number_restraints 0
_refine_ls_restrained_S_all 1.067
_refine_ls_R_factor_all 0.0420
_refine_ls_R_factor_gt 0.0369
_refine_ls_shift/su_max 0.000
_refine_ls_shift/su_mean 0.000
_refine_ls_structure_factor_coef Fsqd
_refine_ls_weighting_details 'w=1/[\s^2^(Fo^2^)+(0.0709P)^2^+0.1895P] where P=(Fo^2^+2Fc^2^)/3'
_refine_ls_weighting_scheme calc
_refine_ls_wR_factor_gt 0.1014
_refine_ls_wR_factor_ref 0.1059
_reflns_Friedel_coverage 0.000
_reflns_number_gt 1286
_reflns_number_total 1454
_reflns_threshold_expression 'I > 2\s(I)'
_cod_data_source_file d3dt03950a2.cif
_cod_data_source_block shelx_CCDC1
_cod_depositor_comments 'Adding full bibliography for 7715044--7715048.cif.'
_cod_original_sg_symbol_H-M 'P 21/c'
_cod_database_code 7715046
_shelx_space_group_comment
;
The symmetry employed for this shelxl refinement is uniquely defined
by the following loop, which should always be used as a source of
symmetry information in preference to the above space-group names.
They are only intended as comments.
;
_oxdiff_exptl_absorpt_empirical_full_min 0.791
_oxdiff_exptl_absorpt_empirical_full_max 1.509
_oxdiff_exptl_absorpt_empirical_details
;
Empirical correction (ABSPACK) includes:
- Absorption correction using spherical harmonics
- Frame scaling
;
_shelxl_version_number 2013-4

loop_
_space_group_symop_operation_xyz
'x, y, z'
'-x, y+1/2, -z+1/2'
'-x, -y, -z'
'x, -y-1/2, z-1/2'

loop_
_atom_site_label
_atom_site_type_symbol
_atom_site_fract_x
_atom_site_fract_y
_atom_site_fract_z
_atom_site_U_iso_or_equiv
_atom_site_adp_type
_atom_site_occupancy
_atom_site_site_symmetry_order
_atom_site_calc_flag
_atom_site_refinement_flags_posn
_atom_site_refinement_flags_adp
_atom_site_refinement_flags_occupancy
_atom_site_disorder_assembly
_atom_site_disorder_group
C1 C 0.1280(3) 0.7799(3) -0.00965(16) 0.0181(5) Uani 1 1 d . . . . .
C2 C 0.2045(3) 0.6202(3) -0.03258(17) 0.0192(5) Uani 1 1 d . . . . .
C3 C 0.2560(3) 0.4820(3) 0.02165(17) 0.0207(5) Uani 1 1 d . . . . .
H3A H 0.2497 0.4777 0.0867 0.025 Uiso 1 1 calc R U . . .
C4 C 0.3177(3) 0.3494(3) -0.02450(18) 0.0213(5) Uani 1 1 d . . . . .
C5 C 0.3286(3) 0.3586(3) -0.12198(18) 0.0230(5) Uani 1 1 d . . . . .
C6 C 0.2786(3) 0.4991(3) -0.17546(17) 0.0216(5) Uani 1 1 d . . . . .
H6A H 0.2878 0.5052 -0.2401 0.026 Uiso 1 1 calc R U . . .
C7 C 0.2151(3) 0.6293(3) -0.12975(17) 0.0203(5) Uani 1 1 d . . . . .
C8 C 0.1473(3) 0.7948(3) -0.16235(17) 0.0196(5) Uani 1 1 d . . . . .
N1 N 0.0966(3) 0.8213(3) 0.07502(15) 0.0212(5) Uani 1 1 d . . . . .
N2 N 0.0931(3) 0.8753(2) -0.08669(14) 0.0204(4) Uani 1 1 d . . . . .
N3 N 0.1423(3) 0.8514(3) -0.24733(15) 0.0241(5) Uani 1 1 d . . . . .
Cl1 Cl 0.38044(8) 0.17385(7) 0.04041(4) 0.0262(2) Uani 1 1 d . . . . .
Cl2 Cl 0.40399(9) 0.19325(7) -0.17915(5) 0.0318(2) Uani 1 1 d . . . . .
H1 H 0.046(5) 0.921(4) 0.081(2) 0.039(9) Uiso 1 1 d . . . . .
H2 H 0.120(4) 0.755(4) 0.124(2) 0.023(7) Uiso 1 1 d . . . . .
H3 H 0.102(4) 0.954(4) -0.251(2) 0.031(8) Uiso 1 1 d . . . . .

loop_
_atom_site_aniso_label
_atom_site_aniso_U_11
_atom_site_aniso_U_22
_atom_site_aniso_U_33
_atom_site_aniso_U_23
_atom_site_aniso_U_13
_atom_site_aniso_U_12
C1 0.0146(10) 0.0164(11) 0.0239(12) -0.0032(9) 0.0053(9) -0.0011(9)
C2 0.0155(11) 0.0170(11) 0.0256(12) -0.0021(9) 0.0050(9) -0.0010(9)
C3 0.0172(11) 0.0193(11) 0.0266(12) 0.0003(9) 0.0064(9) -0.0014(9)
C4 0.0162(11) 0.0168(11) 0.0301(13) -0.0004(9) 0.0021(9) -0.0021(9)
C5 0.0184(11) 0.0174(11) 0.0340(13) -0.0074(10) 0.0070(9) -0.0012(9)
C6 0.0204(11) 0.0207(12) 0.0243(11) -0.0045(9) 0.0055(9) -0.0019(9)
C7 0.0161(11) 0.0202(12) 0.0252(12) -0.0031(9) 0.0054(9) -0.0031(9)
C8 0.0177(11) 0.0194(11) 0.0204(11) -0.0022(9) -0.0001(9) -0.0018(9)
N1 0.0251(11) 0.0181(11) 0.0214(11) 0.0015(8) 0.0066(8) 0.0048(8)
N2 0.0223(10) 0.0177(10) 0.0217(10) -0.0002(7) 0.0052(8) 0.0026(8)
N3 0.0276(11) 0.0221(11) 0.0233(11) -0.0015(8) 0.0061(8) 0.0024(9)
Cl1 0.0255(3) 0.0165(3) 0.0363(4) 0.0025(2) 0.0048(2) 0.0017(2)
Cl2 0.0372(4) 0.0217(3) 0.0384(4) -0.0075(2) 0.0123(3) 0.0062(2)

loop_
_atom_type_symbol
_atom_type_description
_atom_type_scat_dispersion_real
_atom_type_scat_dispersion_imag
_atom_type_scat_source
C C 0.0181 0.0091 'International Tables Vol C Tables 4.2.6.8 and 6.1.1.4'
H H 0.0000 0.0000 'International Tables Vol C Tables 4.2.6.8 and 6.1.1.4'
N N 0.0311 0.0180 'International Tables Vol C Tables 4.2.6.8 and 6.1.1.4'
Cl Cl 0.3639 0.7018 'International Tables Vol C Tables 4.2.6.8 and 6.1.1.4'

loop_
_geom_angle_atom_site_label_1
_geom_angle_atom_site_label_2
_geom_angle_atom_site_label_3
_geom_angle
_geom_angle_site_symmetry_1
_geom_angle_site_symmetry_3
_geom_angle_publ_flag
N1 C1 N2 123.7(2) . . ?
N1 C1 C2 124.8(2) . . ?
N2 C1 C2 111.4(2) . . ?
C3 C2 C7 121.9(2) . . ?
C3 C2 C1 132.9(2) . . ?
C7 C2 C1 105.3(2) . . ?
C2 C3 C4 117.7(2) . . ?
C2 C3 H3A 121.1 . . ?
C4 C3 H3A 121.1 . . ?
C3 C4 C5 120.4(2) . . ?
C3 C4 Cl1 119.08(19) . . ?
C5 C4 Cl1 120.53(19) . . ?
C6 C5 C4 121.3(2) . . ?
C6 C5 Cl2 118.45(19) . . ?
C4 C5 Cl2 120.22(19) . . ?
C7 C6 C5 118.0(2) . . ?
C7 C6 H6A 121.0 . . ?
C5 C6 H6A 121.0 . . ?
C6 C7 C2 120.6(2) . . ?
C6 C7 C8 133.5(2) . . ?
C2 C7 C8 105.9(2) . . ?
N3 C8 N2 126.2(2) . . ?
N3 C8 C7 124.5(2) . . ?
N2 C8 C7 109.24(19) . . ?
C1 N1 H1 118(2) . . ?
C1 N1 H2 121.3(19) . . ?
H1 N1 H2 121(3) . . ?
C1 N2 C8 108.15(19) . . ?
C8 N3 H3 110.3(19) . . ?

loop_
_geom_bond_atom_site_label_1
_geom_bond_atom_site_label_2
_geom_bond_distance
_geom_bond_site_symmetry_2
_geom_bond_publ_flag
C1 N1 1.308(3) . ?
C1 N2 1.327(3) . ?
C1 C2 1.492(3) . ?
C2 C3 1.384(3) . ?
C2 C7 1.393(3) . ?
C3 C4 1.393(3) . ?
C3 H3A 0.9300 . ?
C4 C5 1.398(4) . ?
C4 Cl1 1.727(2) . ?
C5 C6 1.393(4) . ?
C5 Cl2 1.730(2) . ?
C6 C7 1.380(3) . ?
C6 H6A 0.9300 . ?
C7 C8 1.494(3) . ?
C8 N3 1.282(3) . ?
C8 N2 1.382(3) . ?
N1 H1 0.91(4) . ?
N1 H2 0.87(3) . ?
N3 H3 0.89(3) . ?

loop_
_geom_torsion_atom_site_label_1
_geom_torsion_atom_site_label_2
_geom_torsion_atom_site_label_3
_geom_torsion_atom_site_label_4
_geom_torsion
_geom_torsion_site_symmetry_1
_geom_torsion_site_symmetry_2
_geom_torsion_site_symmetry_3
_geom_torsion_site_symmetry_4
_geom_torsion_publ_flag
N1 C1 C2 C3 1.5(4) . . . . ?
N2 C1 C2 C3 -177.8(2) . . . . ?
N1 C1 C2 C7 -179.9(2) . . . . ?
N2 C1 C2 C7 0.9(3) . . . . ?
C7 C2 C3 C4 -0.7(3) . . . . ?
C1 C2 C3 C4 177.7(2) . . . . ?
C2 C3 C4 C5 0.9(4) . . . . ?
C2 C3 C4 Cl1 -179.19(17) . . . . ?
C3 C4 C5 C6 -0.1(4) . . . . ?
Cl1 C4 C5 C6 -179.99(18) . . . . ?
C3 C4 C5 Cl2 -179.62(18) . . . . ?
Cl1 C4 C5 Cl2 0.4(3) . . . . ?
C4 C5 C6 C7 -0.9(4) . . . . ?
Cl2 C5 C6 C7 178.67(18) . . . . ?
C5 C6 C7 C2 1.0(3) . . . . ?
C5 C6 C7 C8 -178.8(2) . . . . ?
C3 C2 C7 C6 -0.2(3) . . . . ?
C1 C2 C7 C6 -179.1(2) . . . . ?
C3 C2 C7 C8 179.7(2) . . . . ?
C1 C2 C7 C8 0.8(2) . . . . ?
C6 C7 C8 N3 -2.7(4) . . . . ?
C2 C7 C8 N3 177.4(2) . . . . ?
C6 C7 C8 N2 177.6(2) . . . . ?
C2 C7 C8 N2 -2.2(3) . . . . ?
N1 C1 N2 C8 178.4(2) . . . . ?
C2 C1 N2 C8 -2.3(3) . . . . ?
N3 C8 N2 C1 -176.8(2) . . . . ?
C7 C8 N2 C1 2.8(3) . . . . ?
